data_7033270
loop_
_publ_author_name
'Abramov, P. A.'
'Sokolov, M. N.'
'Virovets, A. V.'
'Floquet, S.'
'Haouas, M.'
'Taulelle, F.'
'Cadot, E.'
'Vicent, C.'
'Fedin, V. P.'

_publ_section_title
;
 Grafting {Cp*Rh}(2+) on the surface of Nb and Ta Lindqvist-type POM.
;
_journal_issue 5
_journal_name_full 'Dalton transactions (Cambridge, England : 2003)'
_journal_page_first 2234
_journal_page_last 2239
_journal_paper_doi 10.1039/c4dt03339f
_journal_volume 44
_journal_year 2015
_chemical_formula_structural K4[(C10H15Rh)2Nb6O19]*20H2O
_chemical_formula_sum 'C20 H70 K4 Nb6 O39 Rh2'
_chemical_formula_weight 1854.44
_chemical_name_systematic
;
 ?
;
_chemical_properties_physical Moisture-sensitive
_space_group_IT_number 14
_symmetry_cell_setting monoclinic
_symmetry_space_group_name_Hall '-P 2ybc'
_symmetry_space_group_name_H-M 'P 1 21/c 1'
_atom_sites_solution_hydrogens geom
_atom_sites_solution_primary direct
_atom_sites_solution_secondary difmap
_audit_creation_method SHELXL-97
_cell_angle_alpha 90.00
_cell_angle_beta 91.761(3)
_cell_angle_gamma 90.00
_cell_formula_units_Z 2
_cell_length_a 14.8711(17)
_cell_length_b 9.5972(11)
_cell_length_c 19.615(2)
_cell_measurement_reflns_used 2671
_cell_measurement_temperature 150.0(2)
_cell_measurement_theta_max 28.9379
_cell_measurement_theta_min 2.5238
_cell_volume 2798.1(5)
_computing_cell_refinement 'Apex2 V.1.27 (Bruker, 2005)'
_computing_data_collection 'Apex2 V.1.27 (Bruker, 2005)'
_computing_data_reduction 'Apex2 V.1.27 (Bruker, 2005)'
_computing_molecular_graphics 'SHELXTL V6.22 (Bruker, 2000-2005)'
_computing_publication_material 'local programs'
_computing_structure_refinement 'SHELXL-97 (Sheldrick, 1997)'
_computing_structure_solution 'SHELXS-97 (Sheldrick, 1990)'
_diffrn_ambient_temperature 150.0(2)
_diffrn_detector_area_resol_mean 25
_diffrn_measured_fraction_theta_full 0.999
_diffrn_measured_fraction_theta_max 0.992
_diffrn_measurement_device_type 'Bruker Apex2 Duo CCD detector'
_diffrn_measurement_method 'combined omega- and phi-scans'
_diffrn_radiation_monochromator graphite
_diffrn_radiation_source 'fine-focus sealed tube'
_diffrn_radiation_type MoK\a
_diffrn_radiation_wavelength 0.71073
_diffrn_reflns_av_R_equivalents 0.0615
_diffrn_reflns_av_sigmaI/netI 0.0895
_diffrn_reflns_limit_h_max 11
_diffrn_reflns_limit_h_min -21
_diffrn_reflns_limit_k_max 13
_diffrn_reflns_limit_k_min -13
_diffrn_reflns_limit_l_max 28
_diffrn_reflns_limit_l_min -26
_diffrn_reflns_number 19444
_diffrn_reflns_theta_full 25.00
_diffrn_reflns_theta_max 30.66
_diffrn_reflns_theta_min 2.08
_diffrn_standards_decay_% 0
_diffrn_standards_interval_count 0
_diffrn_standards_interval_time 0
_diffrn_standards_number 0
_exptl_absorpt_coefficient_mu 2.152
_exptl_absorpt_correction_T_max 0.7461
_exptl_absorpt_correction_T_min 0.6026
_exptl_absorpt_correction_type empirical
_exptl_absorpt_process_details 'based on intensities (SADABS, Bruker, 2005)'
_exptl_crystal_colour orange
_exptl_crystal_density_diffrn 2.201
_exptl_crystal_density_meas ?
_exptl_crystal_density_method 'not measured'
_exptl_crystal_description plate
_exptl_crystal_F_000 1828
_exptl_crystal_recrystallization_method 'Re-crystallisation from solvent: H2O/acetone'
_exptl_crystal_size_max 0.28
_exptl_crystal_size_mid 0.06
_exptl_crystal_size_min 0.04
_refine_diff_density_max 1.936
_refine_diff_density_min -1.700
_refine_diff_density_rms 0.274
_refine_ls_extinction_method none
_refine_ls_goodness_of_fit_ref 1.097
_refine_ls_hydrogen_treatment constr
_refine_ls_matrix_type full
_refine_ls_number_parameters 327
_refine_ls_number_reflns 8599
_refine_ls_number_restraints 6
_refine_ls_restrained_S_all 1.097
_refine_ls_R_factor_all 0.0994
_refine_ls_R_factor_gt 0.0659
_refine_ls_shift/su_max 0.000
_refine_ls_shift/su_mean 0.000
_refine_ls_structure_factor_coef Fsqd
_refine_ls_weighting_details 'calc w=1/[\s^2^(Fo^2^)+(0.0218P)^2^+45.4204P] where P=(Fo^2^+2Fc^2^)/3'
_refine_ls_weighting_scheme calc
_refine_ls_wR_factor_gt 0.1302
_refine_ls_wR_factor_ref 0.1425
_reflns_number_gt 6081
_reflns_number_total 8599
_reflns_threshold_expression >2sigma(I)
_cod_data_source_file c4dt03339f2.cif
_cod_data_source_block pa300-2
_cod_depositor_comments
;
The following automatic conversions were performed:

'_exptl_crystal_density_meas' value 'none' was changed to '?' - the
value is perceived as not measured.

Automatic conversion script
Id: cif_fix_values 3008 2015-01-20 13:52:24Z robertas 

 Adding full bibliography for 7033270--7033271.cif.
;
_cod_original_sg_symbol_H-M P2(1)/c
_cod_database_code 7033270

loop_
_symmetry_equiv_pos_as_xyz
'x, y, z'
'-x, y+1/2, -z+1/2'
'-x, -y, -z'
'x, -y-1/2, z-1/2'

loop_
_atom_site_label
_atom_site_type_symbol
_atom_site_fract_x
_atom_site_fract_y
_atom_site_fract_z
_atom_site_U_iso_or_equiv
_atom_site_adp_type
_atom_site_occupancy
_atom_site_symmetry_multiplicity
_atom_site_calc_flag
_atom_site_refinement_flags
K1 K 0.52252(14) 1.00412(19) 0.12469(9) 0.0233(4) Uani 1 1 d .
K2 K 0.63315(14) 0.3441(2) 0.20324(9) 0.0254(4) Uani 1 1 d .
Rh1 Rh 0.24809(4) 0.51296(6) 0.01165(3) 0.01002(12) Uani 1 1 d .
Nb1 Nb 0.41299(4) 0.70447(6) -0.01789(3) 0.00909(13) Uani 1 1 d .
Nb2 Nb 0.39929(4) 0.36240(6) -0.06908(3) 0.00891(13) Uani 1 1 d .
Nb3 Nb 0.42201(4) 0.44253(6) 0.10185(3) 0.00843(13) Uani 1 1 d .
C11 C 0.1389(5) 0.6486(9) 0.0316(4) 0.0162(15) Uani 1 1 d U
C12 C 0.1385(5) 0.5309(8) 0.0783(4) 0.0155(15) Uani 1 1 d .
C13 C 0.1281(5) 0.4060(8) 0.0388(4) 0.0166(15) Uani 1 1 d .
C14 C 0.1230(5) 0.4452(8) -0.0320(4) 0.0152(15) Uani 1 1 d .
C15 C 0.1287(5) 0.5944(9) -0.0355(4) 0.0176(16) Uani 1 1 d .
C16 C 0.1509(6) 0.7954(9) 0.0532(5) 0.0225(18) Uani 1 1 d .
H16A H 0.0926 0.8348 0.0648 0.034 Uiso 1 1 calc R
H16B H 0.1762 0.8491 0.0158 0.034 Uiso 1 1 calc R
H16C H 0.1920 0.7995 0.0932 0.034 Uiso 1 1 calc R
C17 C 0.1467(6) 0.5409(10) 0.1549(4) 0.0253(19) Uani 1 1 d .
H17A H 0.0925 0.5850 0.1723 0.038 Uiso 1 1 calc R
H17B H 0.1995 0.5971 0.1679 0.038 Uiso 1 1 calc R
H17C H 0.1532 0.4473 0.1744 0.038 Uiso 1 1 calc R
C18 C 0.1287(6) 0.2596(9) 0.0647(5) 0.027(2) Uani 1 1 d .
H18A H 0.0691 0.2180 0.0569 0.041 Uiso 1 1 calc R
H18B H 0.1439 0.2595 0.1137 0.041 Uiso 1 1 calc R
H18C H 0.1736 0.2052 0.0406 0.041 Uiso 1 1 calc R
C19 C 0.1076(6) 0.3515(9) -0.0917(4) 0.0232(18) Uani 1 1 d .
H19A H 0.0436 0.3527 -0.1054 0.035 Uiso 1 1 calc R
H19B H 0.1254 0.2563 -0.0792 0.035 Uiso 1 1 calc R
H19C H 0.1434 0.3836 -0.1297 0.035 Uiso 1 1 calc R
C20 C 0.1287(6) 0.6770(9) -0.1003(4) 0.0215(18) Uani 1 1 d .
H20A H 0.0665 0.6939 -0.1163 0.032 Uiso 1 1 calc R
H20B H 0.1605 0.6247 -0.1351 0.032 Uiso 1 1 calc R
H20C H 0.1591 0.7662 -0.0920 0.032 Uiso 1 1 calc R
O1I O 0.5000 0.5000 0.0000 0.0104(14) Uani 1 2 d S
O1 O 0.3487(4) 0.8558(5) -0.0340(3) 0.0151(11) Uani 1 1 d .
O2 O 0.3245(4) 0.2608(5) -0.1193(3) 0.0149(11) Uani 1 1 d .
O3 O 0.3633(4) 0.3993(6) 0.1758(3) 0.0153(11) Uani 1 1 d .
O11 O 0.3401(3) 0.5536(5) -0.0681(2) 0.0106(10) Uani 1 1 d .
O12 O 0.3574(3) 0.6156(5) 0.0659(3) 0.0110(10) Uani 1 1 d .
O13 O 0.3465(3) 0.3511(5) 0.0258(2) 0.0095(9) Uani 1 1 d .
O14 O 0.5200(4) 0.5614(5) 0.1372(2) 0.0116(10) Uani 1 1 d .
O15 O 0.5106(3) 0.7751(5) 0.0411(3) 0.0094(10) Uani 1 1 d .
O16 O 0.4915(3) 0.7100(5) -0.0962(2) 0.0115(10) Uani 1 1 d .
O1W O 0.7781(4) 0.9746(6) 0.0949(3) 0.0228(13) Uani 1 1 d .
O2W O 0.9630(4) 0.9992(7) 0.0675(3) 0.0294(15) Uani 1 1 d .
O3W O 0.7553(4) 0.7446(6) 0.2472(3) 0.0223(13) Uani 1 1 d .
O4W O 0.3463(5) 1.0603(6) 0.0684(3) 0.0284(15) Uani 1 1 d .
O5W O 0.9662(5) 0.4691(7) 0.2994(4) 0.0354(17) Uani 1 1 d .
O6W O 0.9457(5) 0.7514(7) 0.2588(4) 0.0367(17) Uani 1 1 d .
O7W O 0.7839(6) 0.4617(7) 0.2659(4) 0.048(2) Uani 1 1 d .
O8W O 0.6367(8) 0.3393(8) 0.3404(4) 0.062(3) Uani 1 1 d .
O9W O 0.6750(5) 0.0717(7) 0.2098(3) 0.0288(15) Uani 1 1 d .
O10W O 0.4723(6) 1.1621(11) 0.2335(4) 0.064(3) Uani 1 1 d .

loop_
_atom_site_aniso_label
_atom_site_aniso_U_11
_atom_site_aniso_U_22
_atom_site_aniso_U_33
_atom_site_aniso_U_23
_atom_site_aniso_U_13
_atom_site_aniso_U_12
K1 0.0320(10) 0.0181(8) 0.0200(9) -0.0002(7) 0.0026(7) -0.0070(8)
K2 0.0352(11) 0.0247(9) 0.0158(8) 0.0056(7) -0.0055(7) -0.0031(8)
Rh1 0.0076(2) 0.0124(3) 0.0101(3) 0.0000(2) 0.00198(19) 0.0008(2)
Nb1 0.0096(3) 0.0090(3) 0.0087(3) 0.0003(2) 0.0011(2) 0.0014(2)
Nb2 0.0098(3) 0.0097(3) 0.0073(3) -0.0009(2) 0.0008(2) -0.0002(2)
Nb3 0.0095(3) 0.0092(3) 0.0067(3) -0.0001(2) 0.0019(2) -0.0006(2)
C11 0.005(3) 0.026(4) 0.018(3) 0.001(3) 0.002(3) 0.008(3)
C12 0.010(3) 0.021(4) 0.016(4) 0.001(3) 0.006(3) 0.003(3)
C13 0.006(3) 0.021(4) 0.022(4) -0.001(3) 0.006(3) -0.003(3)
C14 0.005(3) 0.017(3) 0.024(4) -0.001(3) 0.004(3) 0.002(3)
C15 0.013(4) 0.025(4) 0.016(4) 0.007(3) 0.001(3) 0.005(3)
C16 0.017(4) 0.020(4) 0.030(5) -0.011(4) 0.006(3) 0.000(3)
C17 0.027(5) 0.032(5) 0.018(4) -0.002(4) 0.006(3) 0.011(4)
C18 0.016(4) 0.027(4) 0.040(5) 0.015(4) 0.008(4) -0.004(3)
C19 0.017(4) 0.026(4) 0.026(4) -0.008(4) -0.003(3) -0.002(3)
C20 0.026(5) 0.021(4) 0.018(4) 0.005(3) 0.000(3) 0.008(3)
O1I 0.009(3) 0.013(3) 0.010(3) -0.002(3) 0.001(3) -0.003(3)
O1 0.015(3) 0.013(2) 0.017(3) 0.002(2) -0.002(2) 0.002(2)
O2 0.019(3) 0.014(2) 0.012(3) -0.003(2) 0.001(2) -0.004(2)
O3 0.013(3) 0.020(3) 0.013(3) 0.001(2) 0.003(2) -0.001(2)
O11 0.012(3) 0.014(2) 0.006(2) 0.0001(19) 0.0024(18) 0.001(2)
O12 0.011(2) 0.012(2) 0.010(2) -0.0016(19) 0.0018(19) -0.0012(19)
O13 0.010(2) 0.008(2) 0.012(2) -0.0006(19) 0.0023(18) 0.0031(19)
O14 0.014(3) 0.013(2) 0.008(2) -0.0013(19) 0.0022(19) -0.002(2)
O15 0.008(2) 0.005(2) 0.015(2) -0.0018(19) 0.0002(19) 0.0022(18)
O16 0.011(2) 0.016(2) 0.007(2) 0.001(2) 0.0045(18) 0.002(2)
O1W 0.012(3) 0.019(3) 0.037(4) 0.007(3) 0.000(2) 0.001(2)
O2W 0.026(3) 0.031(3) 0.031(4) 0.005(3) 0.000(3) 0.000(3)
O3W 0.021(3) 0.026(3) 0.020(3) -0.004(2) -0.003(2) 0.006(2)
O4W 0.043(4) 0.012(3) 0.030(3) 0.002(3) -0.004(3) -0.010(3)
O5W 0.038(4) 0.028(4) 0.040(4) 0.000(3) -0.002(3) 0.004(3)
O6W 0.035(4) 0.034(4) 0.041(4) -0.001(3) 0.001(3) -0.001(3)
O7W 0.051(5) 0.026(4) 0.066(6) -0.001(4) -0.016(4) -0.004(4)
O8W 0.135(9) 0.026(4) 0.027(4) 0.004(3) 0.038(5) 0.009(5)
O9W 0.031(4) 0.034(4) 0.022(3) 0.008(3) 0.001(3) 0.005(3)
O10W 0.069(6) 0.095(7) 0.030(4) 0.027(5) 0.016(4) 0.056(6)

loop_
_atom_type_symbol
_atom_type_description
_atom_type_scat_dispersion_real
_atom_type_scat_dispersion_imag
_atom_type_scat_source
C C 0.0033 0.0016 'International Tables Vol C Tables 4.2.6.8 and 6.1.1.4'
H H 0.0000 0.0000 'International Tables Vol C Tables 4.2.6.8 and 6.1.1.4'
O O 0.0106 0.0060 'International Tables Vol C Tables 4.2.6.8 and 6.1.1.4'
K K 0.2009 0.2494 'International Tables Vol C Tables 4.2.6.8 and 6.1.1.4'
Nb Nb -2.0727 0.6215 'International Tables Vol C Tables 4.2.6.8 and 6.1.1.4'
Rh Rh -1.1178 0.9187 'International Tables Vol C Tables 4.2.6.8 and 6.1.1.4'

loop_
_geom_angle_atom_site_label_1
_geom_angle_atom_site_label_2
_geom_angle_atom_site_label_3
_geom_angle
_geom_angle_site_symmetry_1
_geom_angle_site_symmetry_3
K2 K1 K2 102.17(5) 1_565 2_655
Nb1 K1 K2 58.36(4) 3_675 1_565
Nb1 K1 K2 149.16(6) 3_675 2_655
Nb1 K1 Nb2 116.69(5) 3_675 3_665
Nb2 K1 K2 137.39(7) 3_665 1_565
Nb2 K1 K2 93.91(5) 3_665 2_655
O1 K1 K2 65.90(11) 3_675 1_565
O1 K1 K2 166.99(12) 3_675 2_655
O1 K1 Nb1 28.71(10) 3_675 3_675
O1 K1 Nb2 92.14(12) 3_675 3_665
O1 K1 O2 82.88(14) 3_675 3_665
O2 K1 K2 110.94(11) 3_665 1_565
O2 K1 K2 97.46(10) 3_665 2_655
O2 K1 Nb1 111.50(11) 3_665 3_675
O2 K1 Nb2 27.00(9) 3_665 3_665
O15 K1 K2 156.05(13) . 1_565
O15 K1 K2 98.74(12) . 2_655
O15 K1 Nb1 106.55(12) . 3_675
O15 K1 Nb2 28.18(10) . 3_665
O15 K1 O1 92.03(16) . 3_675
O15 K1 O2 54.27(14) . 3_665
O15 K1 O16 131.38(16) . 3_675
O15 K1 O4W 83.05(17) . .
O15 K1 O8W 70.80(18) . 2_655
O15 K1 O9W 124.60(19) . 1_565
O16 K1 K2 45.32(11) 3_675 1_565
O16 K1 K2 116.99(12) 3_675 2_655
O16 K1 Nb1 32.18(10) 3_675 3_675
O16 K1 Nb2 148.55(12) 3_675 3_665
O16 K1 O1 58.96(15) 3_675 3_675
O16 K1 O2 140.08(15) 3_675 3_665
O16 K1 O4W 71.20(16) 3_675 .
O16 K1 O8W 121.1(2) 3_675 2_655
O16 K1 O9W 86.96(18) 3_675 1_565
O4W K1 K2 111.14(13) . 1_565
O4W K1 K2 82.28(14) . 2_655
O4W K1 Nb1 83.54(13) . 3_675
O4W K1 Nb2 109.97(13) . 3_665
O4W K1 O1 106.41(17) . 3_675
O4W K1 O2 136.95(16) . 3_665
O4W K1 O8W 57.2(2) . 2_655
O8W K1 K2 132.99(16) 2_655 1_565
O8W K1 K2 36.24(16) 2_655 2_655
O8W K1 Nb1 140.7(2) 2_655 3_675
O8W K1 Nb2 80.10(17) 2_655 3_665
O8W K1 O1 156.7(2) 2_655 3_675
O8W K1 O2 98.5(2) 2_655 3_665
O9W K1 K2 42.96(14) 1_565 1_565
O9W K1 K2 93.31(14) 1_565 2_655
O9W K1 Nb1 86.75(14) 1_565 3_675
O9W K1 Nb2 97.55(15) 1_565 3_665
O9W K1 O1 74.47(17) 1_565 3_675
O9W K1 O2 70.65(17) 1_565 3_665
O9W K1 O4W 152.3(2) 1_565 .
O9W K1 O8W 128.1(2) 1_565 2_655
O10W K1 K2 50.1(2) . 1_565
O10W K1 K2 55.7(2) . 2_655
O10W K1 Nb1 96.1(2) . 3_675
O10W K1 Nb2 144.43(18) . 3_665
O10W K1 O1 114.3(3) . 3_675
O10W K1 O2 129.32(19) . 3_665
O10W K1 O15 153.4(3) . .
O10W K1 O16 66.0(2) . 3_675
O10W K1 O4W 85.9(2) . .
O10W K1 O8W 82.9(3) . 2_655
O10W K1 O9W 69.4(2) . 1_565
K1 K2 K1 111.29(5) 1_545 2_645
Nb1 K2 K1 56.69(4) 3_665 1_545
Nb1 K2 K1 134.90(6) 3_665 2_645
Nb1 K2 Nb2 53.85(3) 3_665 3_665
Nb1 K2 Nb3 52.46(3) 3_665 .
Nb2 K2 K1 107.11(5) 3_665 1_545
Nb2 K2 K1 102.04(5) 3_665 2_645
Nb3 K2 K1 70.85(5) . 1_545
Nb3 K2 K1 82.48(5) . 2_645
Nb3 K2 Nb2 51.51(3) . 3_665
O11 K2 K1 89.42(11) 3_665 1_545
O11 K2 K1 132.63(12) 3_665 2_645
O11 K2 Nb1 33.17(10) 3_665 3_665
O11 K2 Nb2 30.77(10) 3_665 3_665
O11 K2 Nb3 64.21(11) 3_665 .
O11 K2 O14 56.35(14) 3_665 .
O11 K2 O10W 120.69(19) 3_665 1_545
O14 K2 K1 100.81(11) . 1_545
O14 K2 K1 77.59(11) . 2_645
O14 K2 Nb1 64.73(10) . 3_665
O14 K2 Nb2 29.72(10) . 3_665
O14 K2 Nb3 30.81(10) . .
O14 K2 O10W 92.89(18) . 1_545
O16 K2 K1 45.33(11) 3_665 1_545
O16 K2 K1 106.61(12) 3_665 2_645
O16 K2 Nb1 31.25(10) 3_665 3_665
O16 K2 Nb2 63.94(11) 3_665 3_665
O16 K2 Nb3 30.09(11) 3_665 .
O16 K2 O11 58.56(15) 3_665 3_665
O16 K2 O14 56.51(15) 3_665 .
O16 K2 O10W 62.19(19) 3_665 1_545
O7W K2 K1 146.52(17) . 1_545
O7W K2 K1 87.4(2) . 2_645
O7W K2 Nb1 127.6(2) . 3_665
O7W K2 Nb2 95.03(17) . 3_665
O7W K2 Nb3 141.27(17) . .
O7W K2 O11 97.9(2) . 3_665
O7W K2 O14 110.48(19) . .
O7W K2 O16 156.4(2) . 3_665
O7W K2 O10W 141.4(2) . 1_545
O8W K2 K1 111.80(19) . 1_545
O8W K2 K1 40.3(2) . 2_645
O8W K2 Nb1 167.4(2) . 3_665
O8W K2 Nb2 133.64(17) . 3_665
O8W K2 Nb3 121.4(2) . .
O8W K2 O11 158.8(2) . 3_665
O8W K2 O14 116.4(2) . .
O8W K2 O16 137.5(3) . 3_665
O8W K2 O7W 64.6(3) . .
O8W K2 O10W 77.6(3) . 1_545
O9W K2 K1 46.21(15) . 1_545
O9W K2 K1 115.24(15) . 2_645
O9W K2 Nb1 87.72(14) . 3_665
O9W K2 Nb2 139.72(15) . 3_665
O9W K2 Nb3 117.05(15) . .
O9W K2 O11 109.79(18) . 3_665
O9W K2 O14 146.63(19) . .
O9W K2 O16 90.14(18) . 3_665
O9W K2 O7W 101.1(2) . .
O9W K2 O8W 86.4(2) . .
O9W K2 O10W 67.3(2) . 1_545
O10W K2 K1 43.85(17) 1_545 1_545
O10W K2 K1 67.46(17) 1_545 2_645
O10W K2 Nb1 89.78(16) 1_545 3_665
O10W K2 Nb2 117.95(15) 1_545 3_665
O10W K2 Nb3 66.44(15) 1_545 .
Nb1 Rh1 Nb2 66.43(2) . .
Nb1 Rh1 Nb3 66.26(2) . .
Nb2 Rh1 Nb3 66.29(2) . .
C11 Rh1 Nb1 106.4(2) . .
C11 Rh1 Nb2 159.5(2) . .
C11 Rh1 Nb3 130.1(2) . .
C11 Rh1 C13 66.4(3) . .
C11 Rh1 O11 122.1(3) . .
C11 Rh1 O12 101.4(3) . .
C11 Rh1 O13 160.1(3) . .
C12 Rh1 Nb1 133.2(2) . .
C12 Rh1 Nb2 157.0(2) . .
C12 Rh1 Nb3 107.6(2) . .
C12 Rh1 C11 40.0(3) . .
C12 Rh1 C13 39.3(3) . .
C12 Rh1 O11 162.0(3) . .
C12 Rh1 O12 103.9(3) . .
C12 Rh1 O13 120.8(3) . .
C13 Rh1 Nb1 172.2(2) . .
C13 Rh1 Nb2 121.3(2) . .
C13 Rh1 Nb3 115.6(2) . .
C13 Rh1 O11 145.5(3) . .
C13 Rh1 O12 136.0(3) . .
C13 Rh1 O13 101.0(3) . .
C14 Rh1 Nb1 141.7(2) . .
C14 Rh1 Nb2 106.7(2) . .
C14 Rh1 Nb3 148.3(2) . .
C14 Rh1 C11 66.3(3) . .
C14 Rh1 C12 66.1(3) . .
C14 Rh1 C13 39.4(3) . .
C14 Rh1 C15 39.5(3) . .
C14 Rh1 O11 109.4(3) . .
C14 Rh1 O12 167.6(2) . .
C14 Rh1 O13 114.6(2) . .
C15 Rh1 Nb1 110.6(2) . .
C15 Rh1 Nb2 123.4(2) . .
C15 Rh1 Nb3 168.6(2) . .
C15 Rh1 C11 39.0(3) . .
C15 Rh1 C12 65.9(3) . .
C15 Rh1 C13 66.0(3) . .
C15 Rh1 O11 99.1(3) . .
C15 Rh1 O12 130.9(3) . .
C15 Rh1 O13 151.6(3) . .
O11 Rh1 Nb1 40.35(13) . .
O11 Rh1 Nb2 39.99(14) . .
O11 Rh1 Nb3 85.27(13) . .
O11 Rh1 O12 77.77(19) . .
O11 Rh1 O13 77.17(19) . .
O12 Rh1 Nb1 40.53(13) . .
O12 Rh1 Nb2 85.32(14) . .
O12 Rh1 Nb3 39.58(13) . .
O13 Rh1 Nb1 85.05(14) . .
O13 Rh1 Nb2 40.22(13) . .
O13 Rh1 Nb3 39.65(13) . .
O13 Rh1 O12 76.45(19) . .
K1 Nb1 K2 64.95(4) 3_675 3_665
Rh1 Nb1 K1 141.14(4) . 3_675
Rh1 Nb1 K2 89.16(4) . 3_665
Rh1 Nb1 Nb2 116.50(3) . 3_665
Rh1 Nb1 Nb3 115.98(3) . 3_665
Nb2 Nb1 K1 102.35(4) 3_665 3_675
Nb2 Nb1 K2 127.76(4) 3_665 3_665
Nb2 Nb1 Nb3 62.93(2) 3_665 3_665
Nb3 Nb1 K1 80.15(4) 3_665 3_675
Nb3 Nb1 K2 64.95(4) 3_665 3_665
O1I Nb1 K1 124.67(4) . 3_675
O1I Nb1 K2 97.17(4) . 3_665
O1I Nb1 Rh1 85.05(2) . .
O1I Nb1 Nb2 46.461(16) . 3_665
O1I Nb1 Nb3 46.510(16) . 3_665
O1 Nb1 K1 54.20(18) . 3_675
O1 Nb1 K2 81.10(18) . 3_665
O1 Nb1 Rh1 95.34(18) . .
O1 Nb1 Nb2 134.48(18) . 3_665
O1 Nb1 Nb3 131.95(18) . 3_665
O1 Nb1 O1I 178.22(18) . .
O1 Nb1 O11 102.8(2) . .
O1 Nb1 O12 104.9(2) . .
O1 Nb1 O15 102.1(2) . .
O1 Nb1 O16 99.8(2) . .
O11 Nb1 K1 114.36(14) . 3_675
O11 Nb1 K2 50.15(14) . 3_665
O11 Nb1 Rh1 42.83(14) . .
O11 Nb1 Nb2 122.73(14) . 3_665
O11 Nb1 Nb3 81.31(14) . 3_665
O11 Nb1 O1I 76.34(14) . .
O11 Nb1 O12 82.56(19) . .
O12 Nb1 K1 154.35(14) . 3_675
O12 Nb1 K2 131.87(14) . 3_665
O12 Nb1 Rh1 43.12(14) . .
O12 Nb1 Nb2 81.91(14) . 3_665
O12 Nb1 Nb3 123.02(14) . 3_665
O12 Nb1 O1I 76.61(14) . .
O15 Nb1 K1 82.54(15) . 3_675
O15 Nb1 K2 137.52(16) . 3_665
O15 Nb1 Rh1 131.81(15) . .
O15 Nb1 Nb2 32.40(14) . 3_665
O15 Nb1 Nb3 83.91(15) . 3_665
O15 Nb1 O1I 78.86(14) . .
O15 Nb1 O11 155.0(2) . .
O15 Nb1 O12 88.8(2) . .
O15 Nb1 O16 90.3(2) . .
O16 Nb1 K1 49.76(15) . 3_675
O16 Nb1 K2 48.03(15) . 3_665
O16 Nb1 Rh1 130.52(16) . .
O16 Nb1 Nb2 83.99(15) . 3_665
O16 Nb1 Nb3 32.11(15) . 3_665
O16 Nb1 O1I 78.62(15) . .
O16 Nb1 O11 87.8(2) . .
O16 Nb1 O12 154.9(2) . .
K1 Nb2 K2 120.09(4) 3_665 3_665
Rh1 Nb2 K1 141.77(4) . 3_665
Rh1 Nb2 K2 86.09(4) . 3_665
Rh1 Nb2 Nb1 115.94(3) . 3_665
Rh1 Nb2 Nb3 115.25(3) . 3_665
Nb1 Nb2 K1 73.23(3) 3_665 3_665
Nb1 Nb2 K2 125.45(4) 3_665 3_665
Nb1 Nb2 Nb3 62.63(2) 3_665 3_665
Nb3 Nb2 K1 102.01(4) 3_665 3_665
Nb3 Nb2 K2 62.84(3) 3_665 3_665
O1I Nb2 K1 118.29(4) . 3_665
O1I Nb2 K2 92.65(3) . 3_665
O1I Nb2 Rh1 84.59(2) . .
O1I Nb2 Nb1 46.051(16) . 3_665
O1I Nb2 Nb3 46.207(16) . 3_665
O2 Nb2 K1 61.88(18) . 3_665
O2 Nb2 K2 87.66(18) . 3_665
O2 Nb2 Rh1 95.00(18) . .
O2 Nb2 Nb1 133.99(18) . 3_665
O2 Nb2 Nb3 134.32(18) . 3_665
O2 Nb2 O1I 179.47(19) . .
O2 Nb2 O11 103.8(2) . .
O2 Nb2 O13 103.1(2) . .
O2 Nb2 O14 102.4(2) . 3_665
O2 Nb2 O15 101.5(2) . 3_665
O11 Nb2 K1 162.83(14) . 3_665
O11 Nb2 K2 46.09(14) . 3_665
O11 Nb2 Rh1 42.61(14) . .
O11 Nb2 Nb1 122.07(14) . 3_665
O11 Nb2 Nb3 80.96(15) . 3_665
O11 Nb2 O1I 76.09(14) . .
O11 Nb2 O13 81.99(19) . .
O13 Nb2 K1 109.59(14) . 3_665
O13 Nb2 K2 127.83(14) . 3_665
O13 Nb2 Rh1 42.69(13) . .
O13 Nb2 Nb1 82.01(14) . 3_665
O13 Nb2 Nb3 122.44(14) . 3_665
O13 Nb2 O1I 76.37(14) . .
O14 Nb2 K1 87.21(15) 3_665 3_665
O14 Nb2 K2 48.20(16) 3_665 3_665
O14 Nb2 Rh1 129.31(15) 3_665 .
O14 Nb2 Nb1 84.19(15) 3_665 3_665
O14 Nb2 Nb3 31.94(14) 3_665 3_665
O14 Nb2 O1I 78.14(15) 3_665 .
O14 Nb2 O11 86.8(2) 3_665 .
O14 Nb2 O13 154.0(2) 3_665 .
O15 Nb2 K1 41.72(14) 3_665 3_665
O15 Nb2 K2 138.95(16) 3_665 3_665
O15 Nb2 Rh1 131.81(15) 3_665 .
O15 Nb2 Nb1 32.47(14) 3_665 3_665
O15 Nb2 Nb3 83.64(15) 3_665 3_665
O15 Nb2 O1I 78.52(14) 3_665 .
O15 Nb2 O11 154.4(2) 3_665 .
O15 Nb2 O13 89.3(2) 3_665 .
O15 Nb2 O14 90.8(2) 3_665 3_665
Rh1 Nb3 K2 177.07(4) . .
Rh1 Nb3 Nb1 114.75(3) . 3_665
Rh1 Nb3 Nb2 114.57(3) . 3_665
Nb1 Nb3 K2 62.59(4) 3_665 .
Nb1 Nb3 Nb2 62.33(2) 3_665 3_665
Nb2 Nb3 K2 65.64(3) 3_665 .
O1I Nb3 K2 94.60(4) . .
O1I Nb3 Rh1 83.87(2) . .
O1I Nb3 Nb1 45.662(16) . 3_665
O1I Nb3 Nb2 45.768(16) . 3_665
O3 Nb3 K2 86.12(18) . .
O3 Nb3 Rh1 95.39(18) . .
O3 Nb3 Nb1 134.49(18) . 3_665
O3 Nb3 Nb2 135.10(18) . 3_665
O3 Nb3 O1I 179.11(18) . .
O3 Nb3 O12 103.7(2) . .
O3 Nb3 O13 103.0(2) . .
O3 Nb3 O14 103.1(2) . .
O3 Nb3 O16 102.3(2) . 3_665
O12 Nb3 K2 139.57(15) . .
O12 Nb3 Rh1 42.45(14) . .
O12 Nb3 Nb1 121.65(15) . 3_665
O12 Nb3 Nb2 81.08(15) . 3_665
O12 Nb3 O1I 76.08(14) . .
O12 Nb3 O13 81.63(19) . .
O13 Nb3 K2 134.96(14) . .
O13 Nb3 Rh1 42.24(13) . .
O13 Nb3 Nb1 81.51(14) . 3_665
O13 Nb3 Nb2 121.71(14) . 3_665
O13 Nb3 O1I 76.07(14) . .
O14 Nb3 K2 50.50(15) . .
O14 Nb3 Rh1 131.28(15) . .
O14 Nb3 Nb1 82.52(15) . 3_665
O14 Nb3 Nb2 32.01(15) . 3_665
O14 Nb3 O1I 77.76(15) . .
O14 Nb3 O12 89.1(2) . .
O14 Nb3 O13 153.6(2) . .
O16 Nb3 K2 46.04(15) 3_665 .
O16 Nb3 Rh1 131.07(15) 3_665 .
O16 Nb3 Nb1 32.18(14) 3_665 3_665
O16 Nb3 Nb2 83.07(15) 3_665 3_665
O16 Nb3 O1I 77.84(15) 3_665 .
O16 Nb3 O12 153.7(2) 3_665 .
O16 Nb3 O13 89.1(2) 3_665 .
O16 Nb3 O14 88.4(2) 3_665 .
C12 C11 Rh1 70.0(4) . .
C12 C11 C16 124.2(7) . .
C15 C11 Rh1 70.4(4) . .
C15 C11 C12 107.3(7) . .
C15 C11 C16 128.4(8) . .
C16 C11 Rh1 123.3(6) . .
C11 C12 Rh1 70.0(4) . .
C11 C12 C17 125.2(7) . .
C13 C12 Rh1 70.9(4) . .
C13 C12 C11 108.2(7) . .
C13 C12 C17 126.6(7) . .
C17 C12 Rh1 125.4(6) . .
C12 C13 Rh1 69.9(4) . .
C12 C13 C14 107.7(7) . .
C12 C13 C18 127.1(8) . .
C14 C13 Rh1 69.7(4) . .
C14 C13 C18 125.1(8) . .
C18 C13 Rh1 122.6(6) . .
C13 C14 Rh1 70.9(4) . .
C13 C14 C19 127.1(7) . .
C15 C14 Rh1 70.3(4) . .
C15 C14 C13 107.8(7) . .
C15 C14 C19 124.9(8) . .
C19 C14 Rh1 127.8(5) . .
C11 C15 Rh1 70.5(4) . .
C11 C15 C14 109.0(7) . .
C11 C15 C20 126.2(8) . .
C14 C15 Rh1 70.3(4) . .
C14 C15 C20 124.7(8) . .
C20 C15 Rh1 122.8(6) . .
Nb1 O1I Nb1 180.0 . 3_665
Nb1 O1I Nb2 87.49(2) . 3_665
Nb1 O1I Nb2 92.51(2) 3_665 3_665
Nb1 O1I Nb2 92.51(2) . .
Nb1 O1I Nb2 87.49(2) 3_665 .
Nb1 O1I Nb3 92.17(2) . .
Nb1 O1I Nb3 87.83(2) 3_665 .
Nb1 O1I Nb3 87.83(2) . 3_665
Nb1 O1I Nb3 92.17(2) 3_665 3_665
Nb2 O1I Nb2 180.00(2) 3_665 .
Nb2 O1I Nb3 88.02(2) 3_665 .
Nb2 O1I Nb3 91.98(2) . .
Nb2 O1I Nb3 91.97(2) 3_665 3_665
Nb2 O1I Nb3 88.03(2) . 3_665
Nb3 O1I Nb3 180.0 . 3_665
Nb1 O1 K1 97.1(2) . 3_675
Nb2 O2 K1 91.1(2) . 3_665
Rh1 O11 K2 147.8(2) . 3_665
Nb1 O11 K2 96.68(19) . 3_665
Nb1 O11 Rh1 96.8(2) . .
Nb2 O11 K2 103.14(19) . 3_665
Nb2 O11 Rh1 97.4(2) . .
Nb2 O11 Nb1 114.9(2) . .
Nb1 O12 Rh1 96.4(2) . .
Nb3 O12 Rh1 98.0(2) . .
Nb3 O12 Nb1 114.9(2) . .
Nb2 O13 Rh1 97.1(2) . .
Nb3 O13 Rh1 98.1(2) . .
Nb3 O13 Nb2 115.2(2) . .
Nb2 O14 K2 102.1(2) 3_665 .
Nb3 O14 K2 98.7(2) . .
Nb3 O14 Nb2 116.0(2) . 3_665
Nb1 O15 K1 131.8(2) . .
Nb2 O15 K1 110.1(2) 3_665 .
Nb2 O15 Nb1 115.1(2) 3_665 .
K2 O16 K1 89.34(15) 3_665 3_675
Nb1 O16 K1 98.1(2) . 3_675
Nb1 O16 K2 100.7(2) . 3_665
Nb3 O16 K1 140.0(2) 3_665 3_675
Nb3 O16 K2 103.9(2) 3_665 3_665
Nb3 O16 Nb1 115.7(2) 3_665 .
K2 O8W K1 103.4(3) . 2_645
K2 O9W K1 90.8(2) . 1_545
K1 O10W K2 86.0(2) . 1_565

loop_
_geom_bond_atom_site_label_1
_geom_bond_atom_site_label_2
_geom_bond_distance
_geom_bond_site_symmetry_2
K1 K2 3.946(3) 1_565
K1 K2 4.426(3) 2_655
K1 Nb1 3.640(2) 3_675
K1 Nb2 3.872(2) 3_665
K1 O1 2.975(6) 3_675
K1 O2 3.416(6) 3_665
K1 O15 2.744(5) .
K1 O16 2.807(5) 3_675
K1 O4W 2.864(7) .
K1 O8W 2.946(10) 2_655
K1 O9W 2.849(7) 1_565
K1 O10W 2.740(9) .
K2 K1 3.946(3) 1_545
K2 K1 4.426(3) 2_645
K2 Nb1 3.7082(19) 3_665
K2 Nb2 3.8748(19) 3_665
K2 Nb3 3.785(2) .
K2 O11 2.867(5) 3_665
K2 O14 2.954(5) .
K2 O16 2.806(5) 3_665
K2 O7W 2.764(8) .
K2 O8W 2.690(8) .
K2 O9W 2.689(7) .
K2 O10W 3.036(11) 1_545
Rh1 Nb1 3.1329(9) .
Rh1 Nb2 3.1416(9) .
Rh1 Nb3 3.1615(9) .
Rh1 C11 2.127(7) .
Rh1 C12 2.127(7) .
Rh1 C13 2.140(8) .
Rh1 C14 2.126(8) .
Rh1 C15 2.126(8) .
Rh1 O11 2.145(5) .
Rh1 O12 2.155(5) .
Rh1 O13 2.147(5) .
Nb1 K1 3.640(2) 3_675
Nb1 K2 3.7082(19) 3_665
Nb1 Nb2 3.2896(9) 3_665
Nb1 Nb3 3.3123(10) 3_665
Nb1 O1I 2.3707(7) .
Nb1 O1 1.762(5) .
Nb1 O11 2.043(5) .
Nb1 O12 2.048(5) .
Nb1 O15 1.951(5) .
Nb1 O16 1.958(5) .
Nb2 K1 3.872(2) 3_665
Nb2 K2 3.8748(19) 3_665
Nb2 Nb1 3.2897(9) 3_665
Nb2 Nb3 3.3295(9) 3_665
Nb2 O1I 2.3870(6) .
Nb2 O2 1.758(5) .
Nb2 O11 2.036(5) .
Nb2 O13 2.044(5) .
Nb2 O14 1.964(5) 3_665
Nb2 O15 1.947(5) 3_665
Nb3 Nb1 3.3123(10) 3_665
Nb3 Nb2 3.3293(10) 3_665
Nb3 O1I 2.4047(7) .
Nb3 O3 1.766(5) .
Nb3 O12 2.034(5) .
Nb3 O13 2.038(5) .
Nb3 O14 1.961(5) .
Nb3 O16 1.954(5) 3_665
C11 C12 1.453(11) .
C11 C15 1.420(11) .
C11 C16 1.481(11) .
C12 C13 1.434(11) .
C12 C17 1.507(11) .
C13 C14 1.438(11) .
C13 C18 1.495(12) .
C14 C15 1.436(11) .
C14 C19 1.489(11) .
C15 C20 1.498(11) .
O1I Nb1 2.3707(7) 3_665
O1I Nb2 2.3870(6) 3_665
O1I Nb3 2.4048(7) 3_665
O1 K1 2.975(6) 3_675
O2 K1 3.416(6) 3_665
O11 K2 2.866(5) 3_665
O14 Nb2 1.964(5) 3_665
O15 Nb2 1.947(5) 3_665
O16 K1 2.807(5) 3_675
O16 K2 2.806(5) 3_665
O16 Nb3 1.954(5) 3_665
O8W K1 2.946(10) 2_645
O9W K1 2.849(7) 1_545
O10W K2 3.036(11) 1_565
